data_4310303
loop_
_publ_author_name
'Benjamin R. Martin'
'Peter K. Dorhout'

_publ_contact_author
;
    Peter K. Dorhout
    Department of Chemistry
    Colorado State University
    Fort Collins, CO  80523
    USA
;
_publ_contact_author_email pkd@lamar.colostate.edu
_publ_contact_author_fax 970-491-1801
_publ_contact_author_phone 970-491-0624
_publ_section_title
;
 Molten Flux Synthesis of an Analogous Series of Layered Alkali Samarium
 Selenogermanate Compounds
;
_journal_name_full 'Inorganic Chemistry'
_journal_page_first 385
_journal_page_last 391
_journal_paper_doi 10.1021/ic034724y
_journal_volume 43
_journal_year 2004
_chemical_formula_sum 'Ge Rb Se4 Sm'
_chemical_formula_weight 624.25
_chemical_name_common
;
Rubidium Samarium Tetraselenogermanate 
;
_chemical_name_systematic
; 
Rubidium Samarium Tetraselenogermanate  
;
_space_group_IT_number 19
_symmetry_cell_setting orthorhombic
_symmetry_space_group_name_Hall 'P 2ac 2ab'
_symmetry_space_group_name_H-M 'P 21 21 21'
_atom_sites_solution_hydrogens geom
_atom_sites_solution_primary direct
_atom_sites_solution_secondary difmap
_audit_creation_method SHELXL-97
_cell_angle_alpha 90.00
_cell_angle_beta 90.00
_cell_angle_gamma 90.00
_cell_formula_units_Z 4
_cell_length_a 6.7347(8)
_cell_length_b 7.0185(9)
_cell_length_c 17.723(2)
_cell_measurement_temperature 298(2)
_cell_volume 837.72(17)
_computing_cell_refinement 'Bruker SMART'
_computing_data_collection 'Bruker SMART'
_computing_data_reduction 'Bruker SHELXTL'
_computing_molecular_graphics 'Bruker SHELXTL'
_computing_publication_material 'Bruker SHELXTL'
_computing_structure_refinement 'SHELXL-97 (Sheldrick, 1997)'
_computing_structure_solution 'SHELXS-97 (Sheldrick, 1997)'
_diffrn_ambient_temperature 298(2)
_diffrn_measured_fraction_theta_full 0.999
_diffrn_measured_fraction_theta_max 0.999
_diffrn_measurement_device_type 'CCD area detector'
_diffrn_measurement_method '1800 frames, Phi = 0, 120, 240\% , Delta Omega = 0.3\% '
_diffrn_radiation_monochromator graphite
_diffrn_radiation_source 'fine-focus sealed tube'
_diffrn_radiation_type MoK\a
_diffrn_radiation_wavelength 0.71073
_diffrn_reflns_av_R_equivalents 0.0901
_diffrn_reflns_av_sigmaI/netI 0.0812
_diffrn_reflns_limit_h_max 7
_diffrn_reflns_limit_h_min -7
_diffrn_reflns_limit_k_max 7
_diffrn_reflns_limit_k_min -7
_diffrn_reflns_limit_l_max 19
_diffrn_reflns_limit_l_min -19
_diffrn_reflns_number 7076
_diffrn_reflns_theta_full 23.25
_diffrn_reflns_theta_max 23.25
_diffrn_reflns_theta_min 3.12
_exptl_absorpt_coefficient_mu 33.577
_exptl_absorpt_correction_T_max 0.9280
_exptl_absorpt_correction_T_min 0.5713
_exptl_absorpt_correction_type SADABS
_exptl_crystal_colour Red-orange
_exptl_crystal_density_diffrn 4.950
_exptl_crystal_density_method 'not measured'
_exptl_crystal_description Plate
_exptl_crystal_F_000 1068
_exptl_crystal_size_max 0.1
_exptl_crystal_size_mid 0.1
_exptl_crystal_size_min 0.01
_refine_diff_density_max 0.980
_refine_diff_density_min -1.021
_refine_diff_density_rms 0.250
_refine_ls_abs_structure_details 'Flack H D (1983), Acta Cryst. A39, 876-881'
_refine_ls_abs_structure_Flack 0.51(8)
_refine_ls_extinction_method none
_refine_ls_goodness_of_fit_ref 0.886
_refine_ls_hydrogen_treatment mixed
_refine_ls_matrix_type full
_refine_ls_number_parameters 65
_refine_ls_number_reflns 1196
_refine_ls_number_restraints 0
_refine_ls_restrained_S_all 0.886
_refine_ls_R_factor_all 0.0482
_refine_ls_R_factor_gt 0.0336
_refine_ls_shift/su_max 0.000
_refine_ls_shift/su_mean 0.000
_refine_ls_structure_factor_coef Fsqd
_refine_ls_weighting_details 'calc w=1/[\s^2^(Fo^2^)+(0.0171P)^2^+0.0000P] where P=(Fo^2^+2Fc^2^)/3'
_refine_ls_weighting_scheme calc
_refine_ls_wR_factor_gt 0.0608
_refine_ls_wR_factor_ref 0.0635
_reflns_number_gt 978
_reflns_number_total 1196
_reflns_threshold_expression >2sigma(I)
_cod_data_source_file ic034724ysi20031027_040553_2.cif
_cod_data_source_block pdcd167
_cod_depositor_comments
;
The following automatic conversions were performed:
'_symmetry_cell_setting' value 'Orthorhombic' changed to 'orthorhombic'
according to '/home/saulius/struct/CIF-dictionaries/cif_core.dic'
dictionary named 'cif_core.dic' version 2.4.1 from 2010-06-29.

Automatic conversion script
Id: cif_fix_enum 1527 2010-12-29 10:47:43Z saulius 

The following automatic conversions were performed:
data name '_publ_contact_autor' replaced with '_publ_contact_author'
as specified in the replacement file
'/home/antanas/src/cod-tools/trunk/data/replacement-values/replacement_tags.lst'.

Automatic conversion script
Id: cif_correct_tags 4998 2017-03-02 13:24:31Z antanas 
;
_cod_original_cell_volume 837.71(18)
_cod_original_formula_sum 'Rb Sm Ge Se4'
_cod_database_code 4310303

loop_
_symmetry_equiv_pos_as_xyz
'x, y, z'
'-x+1/2, -y, z+1/2'
'-x, y+1/2, -z+1/2'
'x+1/2, -y+1/2, -z'

loop_
_atom_site_label
_atom_site_type_symbol
_atom_site_fract_x
_atom_site_fract_y
_atom_site_fract_z
_atom_site_U_iso_or_equiv
_atom_site_adp_type
_atom_site_occupancy
_atom_site_symmetry_multiplicity
_atom_site_calc_flag
_atom_site_refinement_flags
_atom_site_disorder_assembly
_atom_site_disorder_group
Rb1 Rb -0.0066(3) 1.0057(4) 1.03093(10) 0.0430(6) Uani 1 1 d . . .
Sm1 Sm 0.20758(13) 0.52063(13) 0.72513(5) 0.0151(3) Uani 1 1 d . . .
Ge1 Ge 0.2897(2) 0.9853(3) 0.83755(9) 0.0147(4) Uani 1 1 d . . .
Se1 Se 0.4385(3) 0.4858(4) 0.58265(10) 0.0217(5) Uani 1 1 d . . .
Se2 Se 0.0561(3) 0.7421(2) 0.85948(12) 0.0165(5) Uani 1 1 d . . .
Se3 Se 0.0959(3) 0.2609(2) 0.85248(12) 0.0168(5) Uani 1 1 d . . .
Se4 Se 0.3971(3) 0.9233(2) 0.71395(11) 0.0168(5) Uani 1 1 d . . .

loop_
_atom_site_aniso_label
_atom_site_aniso_U_11
_atom_site_aniso_U_22
_atom_site_aniso_U_33
_atom_site_aniso_U_23
_atom_site_aniso_U_13
_atom_site_aniso_U_12
Rb1 0.0694(16) 0.0368(12) 0.0228(11) -0.0006(13) -0.0045(11) -0.0002(15)
Sm1 0.0140(5) 0.0125(5) 0.0187(5) 0.0007(6) -0.0008(5) 0.0011(5)
Ge1 0.0150(10) 0.0134(9) 0.0157(11) -0.0001(10) -0.0007(9) -0.0001(11)
Se1 0.0184(11) 0.0281(11) 0.0186(10) -0.0022(12) -0.0038(8) 0.0009(11)
Se2 0.0200(12) 0.0111(10) 0.0183(13) 0.0002(9) 0.0036(11) -0.0016(9)
Se3 0.0168(11) 0.0110(10) 0.0225(15) 0.0000(9) 0.0009(11) 0.0005(9)
Se4 0.0153(10) 0.0192(10) 0.0158(12) -0.0016(8) -0.0003(10) -0.0033(8)

loop_
_atom_type_symbol
_atom_type_description
_atom_type_scat_dispersion_real
_atom_type_scat_dispersion_imag
_atom_type_scat_source
Rb Rb -0.9393 2.9676 'International Tables Vol C Tables 4.2.6.8 and 6.1.1.4'
Sm Sm -0.1638 3.4418 'International Tables Vol C Tables 4.2.6.8 and 6.1.1.4'
Ge Ge 0.1547 1.8001 'International Tables Vol C Tables 4.2.6.8 and 6.1.1.4'
Se Se -0.0929 2.2259 'International Tables Vol C Tables 4.2.6.8 and 6.1.1.4'

loop_
_geom_angle_atom_site_label_1
_geom_angle_atom_site_label_2
_geom_angle_atom_site_label_3
_geom_angle
_geom_angle_site_symmetry_1
_geom_angle_site_symmetry_3
_geom_angle_publ_flag
Se4 Rb1 Se1 137.25(8) 2_575 3_556 ?
Se4 Rb1 Se2 150.30(9) 2_575 . ?
Se1 Rb1 Se2 66.06(6) 3_556 . ?
Se4 Rb1 Se1 82.44(6) 2_575 2_565 ?
Se1 Rb1 Se1 102.22(7) 3_556 2_565 ?
Se2 Rb1 Se1 72.90(7) . 2_565 ?
Se4 Rb1 Se3 135.38(9) 2_575 1_565 ?
Se1 Rb1 Se3 71.72(5) 3_556 1_565 ?
Se2 Rb1 Se3 60.20(5) . 1_565 ?
Se1 Rb1 Se3 131.15(8) 2_565 1_565 ?
Se4 Rb1 Se1 65.95(6) 2_575 2_575 ?
Se1 Rb1 Se1 106.25(7) 3_556 2_575 ?
Se2 Rb1 Se1 133.73(8) . 2_575 ?
Se1 Rb1 Se1 147.43(8) 2_565 2_575 ?
Se3 Rb1 Se1 73.90(6) 1_565 2_575 ?
Se4 Rb1 Se3 63.98(6) 2_575 4_467 ?
Se1 Rb1 Se3 75.19(6) 3_556 4_467 ?
Se2 Rb1 Se3 140.85(8) . 4_467 ?
Se1 Rb1 Se3 111.62(7) 2_565 4_467 ?
Se3 Rb1 Se3 113.08(8) 1_565 4_467 ?
Se1 Rb1 Se3 62.18(6) 2_575 4_467 ?
Se4 Rb1 Se2 75.73(6) 2_575 4_467 ?
Se1 Rb1 Se2 69.40(6) 3_556 4_467 ?
Se2 Rb1 Se2 106.18(8) . 4_467 ?
Se1 Rb1 Se2 62.98(6) 2_565 4_467 ?
Se3 Rb1 Se2 140.89(7) 1_565 4_467 ?
Se1 Rb1 Se2 113.30(7) 2_575 4_467 ?
Se3 Rb1 Se2 52.25(4) 4_467 4_467 ?
Se4 Rb1 Ge1 136.72(8) 2_575 . ?
Se1 Rb1 Ge1 85.45(5) 3_556 . ?
Se2 Rb1 Ge1 35.86(5) . . ?
Se1 Rb1 Ge1 96.96(7) 2_565 . ?
Se3 Rb1 Ge1 35.45(4) 1_565 . ?
Se1 Rb1 Ge1 100.71(7) 2_575 . ?
Se3 Rb1 Ge1 148.09(8) 4_467 . ?
Se2 Rb1 Ge1 141.90(8) 4_467 . ?
Se4 Rb1 Sm1 38.24(4) 2_575 4_467 ?
Se1 Rb1 Sm1 100.57(6) 3_556 4_467 ?
Se2 Rb1 Sm1 143.32(8) . 4_467 ?
Se1 Rb1 Sm1 77.40(5) 2_565 4_467 ?
Se3 Rb1 Sm1 151.05(8) 1_565 4_467 ?
Se1 Rb1 Sm1 82.09(5) 2_575 4_467 ?
Se3 Rb1 Sm1 39.24(4) 4_467 4_467 ?
Se2 Rb1 Sm1 39.43(4) 4_467 4_467 ?
Ge1 Rb1 Sm1 172.45(7) . 4_467 ?
Se4 Rb1 Sm1 169.50(9) 2_575 3_556 ?
Se1 Rb1 Sm1 38.86(3) 3_556 3_556 ?
Se2 Rb1 Sm1 39.87(4) . 3_556 ?
Se1 Rb1 Sm1 107.56(7) 2_565 3_556 ?
Se3 Rb1 Sm1 39.07(4) 1_565 3_556 ?
Se1 Rb1 Sm1 104.51(7) 2_575 3_556 ?
Se3 Rb1 Sm1 108.27(6) 4_467 3_556 ?
Se2 Rb1 Sm1 105.60(6) 4_467 3_556 ?
Ge1 Rb1 Sm1 46.93(3) . 3_556 ?
Sm1 Rb1 Sm1 139.39(5) 4_467 3_556 ?
Se4 Rb1 Rb1 87.80(7) 2_575 4_577 ?
Se1 Rb1 Rb1 117.53(8) 3_556 4_577 ?
Se2 Rb1 Rb1 95.17(6) . 4_577 ?
Se1 Rb1 Rb1 129.53(6) 2_565 4_577 ?
Se3 Rb1 Rb1 49.13(5) 1_565 4_577 ?
Se1 Rb1 Rb1 45.73(6) 2_575 4_577 ?
Se3 Rb1 Rb1 107.81(10) 4_467 4_577 ?
Se2 Rb1 Rb1 158.27(9) 4_467 4_577 ?
Ge1 Rb1 Rb1 59.31(5) . 4_577 ?
Sm1 Rb1 Rb1 120.52(7) 4_467 4_577 ?
Sm1 Rb1 Rb1 88.10(6) 3_556 4_577 ?
Se4 Sm1 Se1 79.63(6) 3_646 . ?
Se4 Sm1 Se3 156.40(6) 3_646 3_556 ?
Se1 Sm1 Se3 90.76(6) . 3_556 ?
Se4 Sm1 Se3 79.05(6) 3_646 . ?
Se1 Sm1 Se3 136.08(7) . . ?
Se3 Sm1 Se3 121.25(4) 3_556 . ?
Se4 Sm1 Se2 97.78(6) 3_646 . ?
Se1 Sm1 Se2 152.57(7) . . ?
Se3 Sm1 Se2 80.87(5) 3_556 . ?
Se3 Sm1 Se2 68.57(5) . . ?
Se4 Sm1 Se2 123.97(6) 3_646 3_546 ?
Se1 Sm1 Se2 80.43(6) . 3_546 ?
Se3 Sm1 Se2 74.68(5) 3_556 3_546 ?
Se3 Sm1 Se2 80.43(5) . 3_546 ?
Se2 Sm1 Se2 121.53(4) . 3_546 ?
Se4 Sm1 Se4 82.15(4) 3_646 . ?
Se1 Sm1 Se4 78.81(6) . . ?
Se3 Sm1 Se4 74.82(5) 3_556 . ?
Se3 Sm1 Se4 134.76(6) . . ?
Se2 Sm1 Se4 73.80(5) . . ?
Se2 Sm1 Se4 142.57(6) 3_546 . ?
Se4 Sm1 Rb1 44.83(5) 3_646 4_567 ?
Se1 Sm1 Rb1 123.99(5) . 4_567 ?
Se3 Sm1 Rb1 136.13(6) 3_556 4_567 ?
Se3 Sm1 Rb1 52.47(5) . 4_567 ?
Se2 Sm1 Rb1 55.80(5) . 4_567 ?
Se2 Sm1 Rb1 131.55(6) 3_546 4_567 ?
Se4 Sm1 Rb1 85.80(5) . 4_567 ?
Se4 Sm1 Rb1 127.07(5) 3_646 3_546 ?
Se1 Sm1 Rb1 48.28(4) . 3_546 ?
Se3 Sm1 Rb1 51.35(5) 3_556 3_546 ?
Se3 Sm1 Rb1 129.52(6) . 3_546 ?
Se2 Sm1 Rb1 132.07(6) . 3_546 ?
Se2 Sm1 Rb1 49.13(5) 3_546 3_546 ?
Se4 Sm1 Rb1 94.38(5) . 3_546 ?
Rb1 Sm1 Rb1 171.82(3) 4_567 3_546 ?
Se1 Ge1 Se4 109.08(9) 3_656 . ?
Se1 Ge1 Se3 111.68(10) 3_656 1_565 ?
Se4 Ge1 Se3 115.41(10) . 1_565 ?
Se1 Ge1 Se2 115.42(10) 3_656 . ?
Se4 Ge1 Se2 103.04(10) . . ?
Se3 Ge1 Se2 101.97(9) 1_565 . ?
Se1 Ge1 Rb1 82.52(7) 3_656 . ?
Se4 Ge1 Rb1 165.35(9) . . ?
Se3 Ge1 Rb1 66.02(7) 1_565 . ?
Se2 Ge1 Rb1 63.10(7) . . ?
Ge1 Se1 Sm1 83.97(7) 3_646 . ?
Ge1 Se1 Rb1 176.30(9) 3_646 3_546 ?
Sm1 Se1 Rb1 92.86(6) . 3_546 ?
Ge1 Se1 Rb1 93.05(9) 3_646 2_564 ?
Sm1 Se1 Rb1 111.19(8) . 2_564 ?
Rb1 Se1 Rb1 89.87(6) 3_546 2_564 ?
Ge1 Se1 Rb1 93.14(9) 3_646 2_574 ?
Sm1 Se1 Rb1 101.25(8) . 2_574 ?
Rb1 Se1 Rb1 85.59(6) 3_546 2_574 ?
Rb1 Se1 Rb1 147.43(8) 2_564 2_574 ?
Ge1 Se2 Sm1 90.99(8) . . ?
Ge1 Se2 Sm1 80.94(7) . 3_556 ?
Sm1 Se2 Sm1 98.02(6) . 3_556 ?
Ge1 Se2 Rb1 81.04(8) . . ?
Sm1 Se2 Rb1 166.92(8) . . ?
Sm1 Se2 Rb1 91.00(6) 3_556 . ?
Ge1 Se2 Rb1 84.36(8) . 4_567 ?
Sm1 Se2 Rb1 84.77(6) . 4_567 ?
Sm1 Se2 Rb1 165.08(7) 3_556 4_567 ?
Rb1 Se2 Rb1 84.13(7) . 4_567 ?
Ge1 Se3 Sm1 82.13(7) 1_545 3_546 ?
Ge1 Se3 Sm1 106.07(8) 1_545 . ?
Sm1 Se3 Sm1 99.69(6) 3_546 . ?
Ge1 Se3 Rb1 78.53(7) 1_545 1_545 ?
Sm1 Se3 Rb1 89.57(6) 3_546 1_545 ?
Sm1 Se3 Rb1 170.09(7) . 1_545 ?
Ge1 Se3 Rb1 91.44(8) 1_545 4_567 ?
Sm1 Se3 Rb1 170.86(8) 3_546 4_567 ?
Sm1 Se3 Rb1 88.30(6) . 4_567 ?
Rb1 Se3 Rb1 82.76(7) 1_545 4_567 ?
Ge1 Se4 Sm1 83.90(7) . 3_656 ?
Ge1 Se4 Sm1 89.00(8) . . ?
Sm1 Se4 Sm1 123.88(7) 3_656 . ?
Ge1 Se4 Rb1 160.04(10) . 2_574 ?
Sm1 Se4 Rb1 96.93(7) 3_656 2_574 ?
Sm1 Se4 Rb1 106.64(7) . 2_574 ?

loop_
_geom_bond_atom_site_label_1
_geom_bond_atom_site_label_2
_geom_bond_distance
_geom_bond_site_symmetry_2
_geom_bond_publ_flag
Rb1 Se4 3.364(3) 2_575 ?
Rb1 Se1 3.540(3) 3_556 ?
Rb1 Se2 3.582(3) . ?
Rb1 Se1 3.599(4) 2_565 ?
Rb1 Se3 3.700(3) 1_565 ?
Rb1 Se1 3.713(4) 2_575 ?
Rb1 Se3 3.757(3) 4_467 ?
Rb1 Se2 3.933(3) 4_467 ?
Rb1 Ge1 3.968(3) . ?
Rb1 Sm1 4.736(2) 4_467 ?
Rb1 Sm1 4.737(2) 3_556 ?
Rb1 Rb1 4.929(4) 4_577 ?
Sm1 Se4 2.953(2) 3_646 ?
Sm1 Se1 2.9755(19) . ?
Sm1 Se3 2.986(2) 3_556 ?
Sm1 Se3 2.997(2) . ?
Sm1 Se2 3.021(2) . ?
Sm1 Se2 3.037(2) 3_546 ?
Sm1 Se4 3.1070(19) . ?
Sm1 Rb1 4.736(2) 4_567 ?
Sm1 Rb1 4.737(2) 3_546 ?
Ge1 Se1 2.313(2) 3_656 ?
Ge1 Se4 2.348(3) . ?
Ge1 Se3 2.349(3) 1_565 ?
Ge1 Se2 2.353(3) . ?
Se1 Ge1 2.313(2) 3_646 ?
Se1 Rb1 3.540(3) 3_546 ?
Se1 Rb1 3.599(4) 2_564 ?
Se1 Rb1 3.713(4) 2_574 ?
Se2 Sm1 3.037(2) 3_556 ?
Se2 Rb1 3.933(3) 4_567 ?
Se3 Ge1 2.349(3) 1_545 ?
Se3 Sm1 2.986(2) 3_546 ?
Se3 Rb1 3.700(3) 1_545 ?
Se3 Rb1 3.757(3) 4_567 ?
Se4 Sm1 2.953(2) 3_656 ?
Se4 Rb1 3.364(3) 2_574 ?
